data_7057541
loop_
_publ_author_name
'Otero, Yomaira'
'Pe\~na, Deisy'
'Lescop, Christophe'
'\'Avila, Edward'
'Arce, Alejandro'
'Hissler, Muriel'
'R\'eau, Regis'
'Machado, Rub\'en'

_publ_section_title
;
 Reaction of carbonyl trinuclear clusters with
 2,5-bis(2-thienyl)-1-phenyl-phosphole as a ligand: a new pathway to
 ruthenacyclopentadiene and cyclopentadienone ruthenium complexes
;
_journal_issue 14
_journal_name_full 'New Journal of Chemistry'
_journal_page_first 12234
_journal_paper_doi 10.1039/C8NJ01442F
_journal_volume 42
_journal_year 2018
_chemical_formula_sum 'C41 H33 O3 P Ru S4'
_chemical_formula_weight 833.95
_space_group_crystal_system triclinic
_space_group_IT_number 2
_space_group_name_Hall '-P 1'
_space_group_name_H-M_alt 'P -1'
_symmetry_space_group_name_Hall '-P 1'
_symmetry_space_group_name_H-M 'P -1'
_atom_sites_solution_hydrogens geom
_audit_creation_method SHELXL-2014/7
_audit_update_record
;
2018-02-06 deposited with the CCDC.
2018-06-19 downloaded from the CCDC.
;
_cell_angle_alpha 93.359(3)
_cell_angle_beta 90.408(2)
_cell_angle_gamma 104.584(3)
_cell_formula_units_Z 2
_cell_length_a 10.2565(7)
_cell_length_b 10.3981(8)
_cell_length_c 16.9286(13)
_cell_measurement_reflns_used 4991
_cell_measurement_temperature 173(2)
_cell_measurement_theta_max 26.38
_cell_measurement_theta_min 2.29
_cell_volume 1743.8(2)
_computing_cell_refinement 'Bruker SMART'
_computing_data_collection 'Bruker SAINT'
_computing_data_reduction 'Bruker SAINT'
_computing_structure_refinement 'SHELXL-2014/7 (Sheldrick, 2014)'
_computing_structure_solution 'SHELXS-86 (Sheldrick, 1986)'
_diffrn_ambient_temperature 173(2)
_diffrn_detector 'CCD plate'
_diffrn_measured_fraction_theta_full 0.992
_diffrn_measured_fraction_theta_max 0.984
_diffrn_measurement_device_type 'APEXII, Bruker-AXS'
_diffrn_measurement_method 'CCD rotation images, thick slices'
_diffrn_orient_matrix_type 'by SAINT Bruker-AXS'
_diffrn_orient_matrix_UB_11 -0.684302E-1
_diffrn_orient_matrix_UB_12 -0.809254E-1
_diffrn_orient_matrix_UB_13 -0.218574E-1
_diffrn_orient_matrix_UB_21 0.121043E-1
_diffrn_orient_matrix_UB_22 0.342338E-1
_diffrn_orient_matrix_UB_23 -0.54149E-1
_diffrn_orient_matrix_UB_31 0.729766E-1
_diffrn_orient_matrix_UB_32 -0.468258E-1
_diffrn_orient_matrix_UB_33 -0.96648E-2
_diffrn_radiation_type MoK\a
_diffrn_radiation_wavelength 0.71073
_diffrn_reflns_av_R_equivalents 0.0522
_diffrn_reflns_av_unetI/netI 0.0742
_diffrn_reflns_Laue_measured_fraction_full 0.992
_diffrn_reflns_Laue_measured_fraction_max 0.984
_diffrn_reflns_limit_h_max 9
_diffrn_reflns_limit_h_min -12
_diffrn_reflns_limit_k_max 12
_diffrn_reflns_limit_k_min -11
_diffrn_reflns_limit_l_max 21
_diffrn_reflns_limit_l_min -21
_diffrn_reflns_number 13368
_diffrn_reflns_point_group_measured_fraction_full 0.992
_diffrn_reflns_point_group_measured_fraction_max 0.984
_diffrn_reflns_theta_full 25.000
_diffrn_reflns_theta_max 26.403
_diffrn_reflns_theta_min 2.357
_diffrn_source 'Enraf Nonius FR590'
_exptl_absorpt_coefficient_mu 0.776
_exptl_absorpt_correction_T_max 0.823
_exptl_absorpt_correction_T_min 0.762
_exptl_absorpt_correction_type multi-scan
_exptl_absorpt_process_details 'Sheldrick,G.M.(2002). SADABS, Bruker AXS Inc.'
_exptl_crystal_colour brown
_exptl_crystal_density_diffrn 1.588
_exptl_crystal_density_method 'not measured'
_exptl_crystal_description prism
_exptl_crystal_F_000 852
_exptl_crystal_size_max 0.40
_exptl_crystal_size_mid 0.30
_exptl_crystal_size_min 0.25
_refine_diff_density_max 1.005
_refine_diff_density_min -0.884
_refine_diff_density_rms 0.110
_refine_ls_extinction_method none
_refine_ls_goodness_of_fit_ref 1.063
_refine_ls_hydrogen_treatment constr
_refine_ls_matrix_type full
_refine_ls_number_parameters 474
_refine_ls_number_reflns 7037
_refine_ls_number_restraints 113
_refine_ls_restrained_S_all 1.057
_refine_ls_R_factor_all 0.0573
_refine_ls_R_factor_gt 0.0476
_refine_ls_shift/su_max 0.000
_refine_ls_shift/su_mean 0.000
_refine_ls_structure_factor_coef Fsqd
_refine_ls_weighting_details 'w=1/[\s^2^(Fo^2^)+(0.0616P)^2^+1.0259P] where P=(Fo^2^+2Fc^2^)/3'
_refine_ls_weighting_scheme calc
_refine_ls_wR_factor_gt 0.1251
_refine_ls_wR_factor_ref 0.1344
_reflns_Friedel_coverage 0.000
_reflns_number_gt 5822
_reflns_number_total 7037
_reflns_threshold_expression 'I > 2\s(I)'
_cod_data_source_file c8nj01442f2.cif
_cod_data_source_block Compound_5
_cod_depositor_comments 'Adding full bibliography for 7057540--7057543.cif.'
_cod_database_code 7057541
_shelx_shelxl_version_number 2014/7
_shelx_space_group_comment
;
The symmetry employed for this shelxl refinement is uniquely defined
by the following loop, which should always be used as a source of
symmetry information in preference to the above space-group names.
They are only intended as comments.
;

loop_
_space_group_symop_operation_xyz
'x, y, z'
'-x, -y, -z'

loop_
_atom_site_label
_atom_site_type_symbol
_atom_site_fract_x
_atom_site_fract_y
_atom_site_fract_z
_atom_site_U_iso_or_equiv
_atom_site_adp_type
_atom_site_occupancy
_atom_site_site_symmetry_order
_atom_site_calc_flag
_atom_site_refinement_flags_posn
_atom_site_refinement_flags_adp
_atom_site_refinement_flags_occupancy
_atom_site_disorder_assembly
_atom_site_disorder_group
Ru1 Ru 0.13944(3) 0.31317(3) 0.67399(2) 0.02304(11) Uani 1 1 d . . . . .
P1 P 0.07598(8) 0.29611(9) 0.80776(5) 0.01747(19) Uani 1 1 d . . . . .
O1 O -0.1076(2) 0.4920(3) 0.70016(15) 0.0270(6) Uani 1 1 d . . . . .
O2 O 0.4437(3) 0.4021(4) 0.6972(2) 0.0499(9) Uani 1 1 d . . . . .
O3 O 0.1307(3) 0.0230(3) 0.63195(17) 0.0457(8) Uani 1 1 d . . . . .
S1 S -0.33513(9) 0.01106(10) 0.79519(5) 0.0278(2) Uani 1 1 d . . . . .
S2 S 0.18203(9) 0.70262(10) 0.93653(6) 0.0317(2) Uani 1 1 d . . . . .
S3 S 0.33695(11) 0.73665(13) 0.64285(7) 0.0461(3) Uani 1 1 d . . . . .
C1 C -0.0297(4) 0.4487(4) 0.6565(2) 0.0255(8) Uani 1 1 d . . . . .
C2 C 0.1142(4) 0.5132(4) 0.6403(2) 0.0255(8) Uani 1 1 d . . . . .
C3 C 0.1534(4) 0.4397(4) 0.5733(2) 0.0324(9) Uani 1 1 d . . . . .
C4 C 0.2748(5) 0.4767(5) 0.5213(2) 0.0441(11) Uani 1 1 d . . . . .
H4A H 0.3556 0.5107 0.5540 0.053 Uiso 1 1 calc R U . . .
H4B H 0.2650 0.5460 0.4874 0.053 Uiso 1 1 calc R U . . .
C5 C 0.2875(6) 0.3537(6) 0.4703(3) 0.0654(17) Uani 1 1 d . . . . .
H5A H 0.3561 0.3813 0.4313 0.079 Uiso 1 1 calc R U . . .
H5B H 0.3172 0.2935 0.5038 0.079 Uiso 1 1 calc R U . . .
C6 C 0.1597(7) 0.2810(6) 0.4288(3) 0.0653(17) Uani 1 1 d . . . . .
H6A H 0.1760 0.2071 0.3962 0.078 Uiso 1 1 calc R U . . .
H6B H 0.1314 0.3403 0.3941 0.078 Uiso 1 1 calc R U . . .
C7 C 0.0487(5) 0.2289(5) 0.4838(2) 0.0431(11) Uani 1 1 d . . . . .
H7A H 0.0566 0.1436 0.5008 0.052 Uiso 1 1 calc R U . . .
H7B H -0.0370 0.2144 0.4557 0.052 Uiso 1 1 calc R U . . .
C9 C -0.0564(4) 0.3178(4) 0.6122(2) 0.0266(8) Uani 1 1 d . . . . .
C8 C 0.0496(4) 0.3211(4) 0.5554(2) 0.0314(9) Uani 1 1 d . . . . .
C10 C 0.1814(4) 0.6461(4) 0.6733(2) 0.0295(8) Uani 1 1 d . . . . .
C11 C 0.1342(4) 0.7190(4) 0.7318(2) 0.0303(8) Uani 1 1 d . . . . .
H11 H 0.0510 0.6894 0.7550 0.036 Uiso 1 1 calc R U . . .
C12 C 0.2243(4) 0.8431(4) 0.7531(3) 0.0392(10) Uani 1 1 d . . . . .
H12 H 0.2076 0.9025 0.7926 0.047 Uiso 1 1 calc R U . . .
C13 C 0.3374(4) 0.8668(5) 0.7099(3) 0.0448(11) Uani 1 1 d . . . . .
H13 H 0.4069 0.9441 0.7159 0.054 Uiso 1 1 calc R U . . .
S4A S -0.2175(2) 0.0598(2) 0.57570(15) 0.0363(6) Uani 0.650(4) 1 d D U P A 1
C14A C -0.1925(11) 0.226(2) 0.6066(10) 0.0287(14) Uani 0.650(4) 1 d D U P A 1
C15A C -0.3217(10) 0.2441(10) 0.6223(5) 0.0284(19) Uani 0.650(4) 1 d D U P A 1
H15A H -0.3314 0.3270 0.6410 0.034 Uiso 0.650(4) 1 calc R U P A 1
C16A C -0.4269(12) 0.1452(9) 0.6109(5) 0.0369(18) Uani 0.650(4) 1 d D U P A 1
H16A H -0.5149 0.1498 0.6201 0.044 Uiso 0.650(4) 1 calc R U P A 1
C17A C -0.3910(7) 0.0335(11) 0.5837(5) 0.0350(18) Uani 0.650(4) 1 d D U P A 1
H17A H -0.4523 -0.0477 0.5708 0.042 Uiso 0.650(4) 1 calc R U P A 1
S4B S -0.3269(6) 0.2726(6) 0.6316(3) 0.0363(6) Uani 0.350(4) 1 d D U P A 2
C14B C -0.183(2) 0.221(4) 0.6101(19) 0.0287(14) Uani 0.350(4) 1 d D U P A 2
C15B C -0.2222(18) 0.0922(17) 0.5711(11) 0.0284(19) Uani 0.350(4) 1 d D U P A 2
H15B H -0.1606 0.0517 0.5467 0.034 Uiso 0.350(4) 1 calc R U P A 2
C16B C -0.3559(16) 0.032(2) 0.5720(11) 0.0369(18) Uani 0.350(4) 1 d D U P A 2
H16B H -0.3936 -0.0568 0.5570 0.044 Uiso 0.350(4) 1 calc R U P A 2
C17B C -0.427(2) 0.1188(16) 0.5972(12) 0.0350(18) Uani 0.350(4) 1 d D U P A 2
H17B H -0.5207 0.0981 0.5963 0.042 Uiso 0.350(4) 1 calc R U P A 2
C18 C -0.1024(3) 0.2231(4) 0.81792(18) 0.0195(7) Uani 1 1 d . . . . .
C19 C -0.1622(3) 0.3221(4) 0.84271(19) 0.0204(7) Uani 1 1 d . . . . .
C20 C -0.3115(3) 0.3083(4) 0.8462(2) 0.0296(8) Uani 1 1 d . U . . .
H20A H -0.3470 0.3017 0.7924 0.035 Uiso 0.489(5) 1 calc R U P B 1
H20B H -0.3526 0.2252 0.8697 0.035 Uiso 0.489(5) 1 calc R U P B 1
H20C H -0.3466 0.2656 0.8938 0.035 Uiso 0.511(5) 1 calc R U P B 2
H20D H -0.3565 0.2534 0.8008 0.035 Uiso 0.511(5) 1 calc R U P B 2
C21A C -0.3542(7) 0.4175(9) 0.8912(5) 0.0288(12) Uani 0.489(5) 1 d . U P B 1
H21A H -0.3422 0.4114 0.9476 0.035 Uiso 0.489(5) 1 calc R U P B 1
H21B H -0.4485 0.4117 0.8800 0.035 Uiso 0.489(5) 1 calc R U P B 1
C22A C -0.2676(7) 0.5469(8) 0.8653(5) 0.0268(11) Uani 0.489(5) 1 d . U P B 1
H22A H -0.3036 0.6203 0.8847 0.032 Uiso 0.489(5) 1 calc R U P B 1
H22B H -0.2663 0.5456 0.8080 0.032 Uiso 0.489(5) 1 calc R U P B 1
C21B C -0.3395(7) 0.4530(8) 0.8463(5) 0.0288(12) Uani 0.511(5) 1 d . U P B 2
H21C H -0.3072 0.4947 0.7980 0.035 Uiso 0.511(5) 1 calc R U P B 2
H21D H -0.4355 0.4457 0.8493 0.035 Uiso 0.511(5) 1 calc R U P B 2
C22B C -0.2670(7) 0.5359(8) 0.9170(5) 0.0268(11) Uani 0.511(5) 1 d . U P B 2
H22C H -0.2870 0.4876 0.9646 0.032 Uiso 0.511(5) 1 calc R U P B 2
H22D H -0.2950 0.6182 0.9243 0.032 Uiso 0.511(5) 1 calc R U P B 2
C23 C -0.1174(3) 0.5652(4) 0.9007(2) 0.0295(8) Uani 1 1 d . U . . .
H23A H -0.0591 0.6483 0.8852 0.035 Uiso 0.489(5) 1 calc R U P B 1
H23B H -0.1185 0.5670 0.9580 0.035 Uiso 0.489(5) 1 calc R U P B 1
H23C H -0.0963 0.6347 0.8636 0.035 Uiso 0.511(5) 1 calc R U P B 2
H23D H -0.0681 0.6002 0.9496 0.035 Uiso 0.511(5) 1 calc R U P B 2
C24 C -0.0670(3) 0.4497(3) 0.8682(2) 0.0205(7) Uani 1 1 d . . . . .
C25 C 0.0668(3) 0.4506(3) 0.86049(19) 0.0181(6) Uani 1 1 d . . . . .
C26 C 0.1854(3) 0.5552(3) 0.8833(2) 0.0215(7) Uani 1 1 d . . . . .
C27 C 0.3225(3) 0.5553(3) 0.8640(2) 0.0225(7) Uani 1 1 d . . . . .
H27 H 0.3481 0.4890 0.8333 0.027 Uiso 1 1 calc R U . . .
C28 C 0.4124(4) 0.6728(4) 0.8991(2) 0.0298(8) Uani 1 1 d . . . . .
H28 H 0.5056 0.6888 0.8959 0.036 Uiso 1 1 calc R U . . .
C29 C 0.3521(4) 0.7589(4) 0.9372(2) 0.0329(9) Uani 1 1 d . . . . .
H29 H 0.3987 0.8403 0.9613 0.040 Uiso 1 1 calc R U . . .
C30 C -0.1626(3) 0.0825(4) 0.79779(18) 0.0216(7) Uani 1 1 d . . . . .
C31 C -0.0944(3) -0.0164(4) 0.78126(19) 0.0230(7) Uani 1 1 d . . . . .
H31 H -0.0010 0.0001 0.7803 0.028 Uiso 1 1 calc R U . . .
C32 C -0.1829(4) -0.1443(4) 0.7662(2) 0.0252(7) Uani 1 1 d . . . . .
H32 H -0.1532 -0.2204 0.7538 0.030 Uiso 1 1 calc R U . . .
C33 C -0.3142(4) -0.1453(4) 0.7715(2) 0.0281(8) Uani 1 1 d . . . . .
H33 H -0.3848 -0.2213 0.7633 0.034 Uiso 1 1 calc R U . . .
C34 C 0.1610(3) 0.2124(3) 0.87609(19) 0.0169(6) Uani 1 1 d . . . . .
C35 C 0.1025(3) 0.1800(4) 0.9484(2) 0.0227(7) Uani 1 1 d . . . . .
H35 H 0.0210 0.1995 0.9604 0.027 Uiso 1 1 calc R U . . .
C36 C 0.1648(4) 0.1183(4) 1.0034(2) 0.0249(7) Uani 1 1 d . . . . .
H36 H 0.1250 0.0969 1.0517 0.030 Uiso 1 1 calc R U . . .
C37 C 0.2859(4) 0.0893(4) 0.9857(2) 0.0256(7) Uani 1 1 d . . . . .
H37 H 0.3286 0.0496 1.0223 0.031 Uiso 1 1 calc R U . . .
C38 C 0.3437(3) 0.1196(4) 0.9130(2) 0.0259(8) Uani 1 1 d . . . . .
H38 H 0.4243 0.0983 0.9007 0.031 Uiso 1 1 calc R U . . .
C39 C 0.2821(3) 0.1817(3) 0.8583(2) 0.0211(7) Uani 1 1 d . . . . .
H39 H 0.3219 0.2025 0.8099 0.025 Uiso 1 1 calc R U . . .
C40 C 0.3281(4) 0.3651(4) 0.6922(2) 0.0342(9) Uani 1 1 d . . . . .
C41 C 0.1344(4) 0.1305(4) 0.6534(2) 0.0308(9) Uani 1 1 d . . . . .

loop_
_atom_site_aniso_label
_atom_site_aniso_U_11
_atom_site_aniso_U_22
_atom_site_aniso_U_33
_atom_site_aniso_U_23
_atom_site_aniso_U_13
_atom_site_aniso_U_12
Ru1 0.02492(18) 0.03182(19) 0.01827(16) 0.00954(12) 0.00495(11) 0.01619(13)
P1 0.0148(4) 0.0234(5) 0.0166(4) 0.0040(3) 0.0011(3) 0.0085(3)
O1 0.0252(13) 0.0334(15) 0.0279(13) 0.0059(11) 0.0011(10) 0.0163(11)
O2 0.0227(16) 0.078(2) 0.056(2) 0.0298(18) 0.0143(14) 0.0198(15)
O3 0.078(2) 0.0431(19) 0.0302(15) 0.0056(13) 0.0048(14) 0.0398(17)
S1 0.0190(4) 0.0322(5) 0.0309(5) 0.0046(4) 0.0025(3) 0.0034(4)
S2 0.0233(5) 0.0368(6) 0.0362(5) -0.0020(4) -0.0011(4) 0.0107(4)
S3 0.0306(6) 0.0533(7) 0.0527(7) 0.0115(6) 0.0074(5) 0.0053(5)
C1 0.0298(19) 0.031(2) 0.0220(17) 0.0107(15) -0.0038(14) 0.0162(16)
C2 0.0254(18) 0.033(2) 0.0232(17) 0.0148(15) 0.0041(14) 0.0137(15)
C3 0.040(2) 0.043(2) 0.0241(18) 0.0193(17) 0.0048(16) 0.0252(19)
C4 0.053(3) 0.061(3) 0.031(2) 0.026(2) 0.0186(19) 0.033(2)
C5 0.072(4) 0.093(5) 0.051(3) 0.018(3) 0.037(3) 0.053(4)
C6 0.108(5) 0.071(4) 0.035(3) 0.017(3) 0.027(3) 0.053(4)
C7 0.073(3) 0.047(3) 0.0190(18) 0.0085(18) 0.0023(19) 0.033(2)
C9 0.032(2) 0.033(2) 0.0192(17) 0.0086(15) -0.0028(14) 0.0157(16)
C8 0.045(2) 0.038(2) 0.0189(17) 0.0090(16) -0.0007(15) 0.0226(19)
C10 0.0290(19) 0.034(2) 0.0300(19) 0.0162(16) 0.0016(15) 0.0133(16)
C11 0.032(2) 0.025(2) 0.038(2) 0.0106(16) 0.0016(16) 0.0112(16)
C12 0.040(2) 0.036(2) 0.045(2) 0.0067(19) -0.0131(19) 0.0156(19)
C13 0.032(2) 0.045(3) 0.056(3) 0.014(2) -0.014(2) 0.0044(19)
S4A 0.0477(10) 0.0276(13) 0.0355(10) 0.0006(8) -0.0080(7) 0.0137(8)
C14A 0.036(2) 0.033(3) 0.021(2) 0.0052(18) -0.0065(18) 0.016(2)
C15A 0.052(4) 0.015(4) 0.021(3) 0.009(3) 0.000(3) 0.013(3)
C16A 0.046(3) 0.045(4) 0.019(4) -0.002(3) -0.006(3) 0.012(3)
C17A 0.035(3) 0.043(4) 0.022(4) -0.002(3) -0.003(3) 0.003(3)
S4B 0.0477(10) 0.0276(13) 0.0355(10) 0.0006(8) -0.0080(7) 0.0137(8)
C14B 0.036(2) 0.033(3) 0.021(2) 0.0052(18) -0.0065(18) 0.016(2)
C15B 0.052(4) 0.015(4) 0.021(3) 0.009(3) 0.000(3) 0.013(3)
C16B 0.046(3) 0.045(4) 0.019(4) -0.002(3) -0.006(3) 0.012(3)
C17B 0.035(3) 0.043(4) 0.022(4) -0.002(3) -0.003(3) 0.003(3)
C18 0.0135(15) 0.0299(19) 0.0153(15) 0.0026(13) -0.0008(12) 0.0055(13)
C19 0.0165(16) 0.0299(19) 0.0174(15) 0.0036(13) 0.0000(12) 0.0104(14)
C20 0.0148(17) 0.038(2) 0.036(2) -0.0046(17) -0.0029(14) 0.0079(15)
C21A 0.016(2) 0.039(3) 0.034(3) -0.001(3) -0.001(3) 0.014(2)
C22A 0.016(2) 0.031(3) 0.037(3) 0.002(3) 0.000(3) 0.012(2)
C21B 0.016(2) 0.039(3) 0.034(3) -0.001(3) -0.001(3) 0.014(2)
C22B 0.016(2) 0.031(3) 0.037(3) 0.002(3) 0.000(3) 0.012(2)
C23 0.0160(17) 0.027(2) 0.048(2) 0.0033(17) 0.0034(15) 0.0103(14)
C24 0.0177(16) 0.0225(18) 0.0249(17) 0.0074(14) 0.0009(13) 0.0106(13)
C25 0.0173(16) 0.0195(17) 0.0211(16) 0.0058(13) 0.0016(12) 0.0100(13)
C26 0.0177(16) 0.0207(17) 0.0278(17) 0.0070(14) 0.0014(13) 0.0068(13)
C27 0.0112(15) 0.0115(16) 0.045(2) 0.0023(14) -0.0089(14) 0.0039(12)
C28 0.0183(17) 0.036(2) 0.037(2) 0.0092(17) 0.0019(15) 0.0079(15)
C29 0.029(2) 0.034(2) 0.037(2) 0.0019(17) -0.0064(16) 0.0110(17)
C30 0.0204(17) 0.0319(19) 0.0131(15) 0.0026(13) -0.0014(12) 0.0072(14)
C31 0.0206(17) 0.0288(19) 0.0191(16) 0.0072(14) -0.0008(13) 0.0042(14)
C32 0.034(2) 0.0225(18) 0.0208(16) 0.0035(14) -0.0018(14) 0.0090(15)
C33 0.0264(19) 0.029(2) 0.0263(18) 0.0050(15) -0.0007(14) 0.0009(15)
C34 0.0169(15) 0.0141(16) 0.0199(15) 0.0034(12) -0.0029(12) 0.0039(12)
C35 0.0192(17) 0.0294(19) 0.0218(17) 0.0049(14) 0.0027(13) 0.0097(14)
C36 0.0310(19) 0.0269(19) 0.0178(16) 0.0064(14) 0.0007(14) 0.0080(15)
C37 0.0313(19) 0.0223(18) 0.0249(17) 0.0035(14) -0.0080(14) 0.0095(15)
C38 0.0206(17) 0.030(2) 0.0314(19) 0.0075(15) 0.0004(14) 0.0133(15)
C39 0.0194(16) 0.0237(18) 0.0215(16) 0.0028(14) -0.0006(13) 0.0073(14)
C40 0.036(2) 0.045(2) 0.030(2) 0.0206(18) 0.0150(17) 0.0227(19)
C41 0.039(2) 0.045(2) 0.0165(16) 0.0074(16) 0.0002(15) 0.0257(19)

loop_
_atom_type_symbol
_atom_type_description
_atom_type_scat_dispersion_real
_atom_type_scat_dispersion_imag
_atom_type_scat_source
C C 0.0033 0.0016 'International Tables Vol C Tables 4.2.6.8 and 6.1.1.4'
H H 0.0000 0.0000 'International Tables Vol C Tables 4.2.6.8 and 6.1.1.4'
P P 0.1023 0.0942 'International Tables Vol C Tables 4.2.6.8 and 6.1.1.4'
S S 0.1246 0.1234 'International Tables Vol C Tables 4.2.6.8 and 6.1.1.4'
Ru Ru -1.2594 0.8363 'International Tables Vol C Tables 4.2.6.8 and 6.1.1.4'
O O 0.0106 0.0060 'International Tables Vol C Tables 4.2.6.8 and 6.1.1.4'

loop_
_geom_angle_atom_site_label_1
_geom_angle_atom_site_label_2
_geom_angle_atom_site_label_3
_geom_angle
C40 Ru1 C41 93.98(17)
C40 Ru1 C3 92.03(15)
C41 Ru1 C3 118.51(15)
C40 Ru1 C8 121.36(15)
C41 Ru1 C8 91.02(15)
C3 Ru1 C8 37.73(16)
C40 Ru1 C2 97.30(15)
C41 Ru1 C2 153.82(14)
C3 Ru1 C2 37.78(13)
C8 Ru1 C2 62.96(14)
C40 Ru1 C9 154.72(15)
C41 Ru1 C9 99.41(15)
C3 Ru1 C9 62.74(14)
C8 Ru1 C9 37.70(13)
C2 Ru1 C9 62.29(14)
C40 Ru1 P1 97.43(11)
C41 Ru1 P1 96.17(11)
C3 Ru1 P1 143.31(10)
C8 Ru1 P1 139.95(10)
C2 Ru1 P1 105.65(9)
C9 Ru1 P1 102.29(9)
C40 Ru1 C1 131.29(15)
C41 Ru1 C1 133.67(15)
C3 Ru1 C1 59.89(12)
C8 Ru1 C1 59.79(13)
C2 Ru1 C1 35.87(12)
C9 Ru1 C1 35.42(13)
P1 Ru1 C1 88.11(8)
C18 P1 C25 92.38(15)
C18 P1 C34 105.71(15)
C25 P1 C34 105.54(15)
C18 P1 Ru1 112.56(10)
C25 P1 Ru1 115.65(11)
C34 P1 Ru1 120.92(11)
C33 S1 C30 92.61(18)
C29 S2 C26 92.63(18)
C13 S3 C10 92.2(2)
O1 C1 C9 127.5(3)
O1 C1 C2 128.1(4)
C9 C1 C2 104.3(3)
O1 C1 Ru1 135.6(2)
C9 C1 Ru1 63.01(18)
C2 C1 Ru1 62.64(18)
C3 C2 C10 128.1(3)
C3 C2 C1 107.6(3)
C10 C2 C1 122.1(3)
C3 C2 Ru1 68.6(2)
C10 C2 Ru1 129.3(2)
C1 C2 Ru1 81.5(2)
C8 C3 C2 109.1(3)
C8 C3 C4 120.8(4)
C2 C3 C4 130.0(4)
C8 C3 Ru1 71.9(2)
C2 C3 Ru1 73.6(2)
C4 C3 Ru1 124.5(3)
C3 C4 C5 109.7(4)
C6 C5 C4 113.4(4)
C5 C6 C7 113.3(4)
C6 C7 C8 113.0(4)
C14B C9 C8 125.1(15)
C8 C9 C14A 125.7(9)
C14B C9 C1 124.2(16)
C8 C9 C1 108.5(3)
C14A C9 C1 121.7(9)
C14B C9 Ru1 128.8(15)
C8 C9 Ru1 69.1(2)
C14A C9 Ru1 133.8(8)
C1 C9 Ru1 81.6(2)
C3 C8 C9 107.9(3)
C3 C8 C7 123.6(4)
C9 C8 C7 128.1(4)
C3 C8 Ru1 70.4(2)
C9 C8 Ru1 73.16(19)
C7 C8 Ru1 127.6(3)
C11 C10 C2 126.7(3)
C11 C10 S3 109.7(3)
C2 C10 S3 123.7(3)
C10 C11 C12 113.5(4)
C13 C12 C11 112.9(4)
C12 C13 S3 111.6(4)
C14A S4A C17A 91.2(6)
C15A C14A C9 132.9(16)
C15A C14A S4A 105.6(7)
C9 C14A S4A 121.5(13)
C16A C15A C14A 120.1(12)
C15A C16A C17A 110.7(12)
C16A C17A S4A 112.4(10)
C14B S4B C17B 90.6(12)
C15B C14B C9 130(3)
C15B C14B S4B 108.4(11)
C9 C14B S4B 119(3)
C16B C15B C14B 115.1(18)
C17B C16B C15B 111(2)
C16B C17B S4B 113.4(18)
C19 C18 C30 129.8(3)
C19 C18 P1 108.4(3)
C30 C18 P1 121.7(2)
C18 C19 C24 114.5(3)
C18 C19 C20 125.4(3)
C24 C19 C20 120.0(3)
C21A C20 C19 116.1(4)
C19 C20 C21B 109.1(4)
C20 C21A C22A 107.2(6)
C21A C22A C23 108.2(6)
C22B C21B C20 108.4(6)
C21B C22B C23 106.9(6)
C24 C23 C22B 116.1(4)
C24 C23 C22A 107.6(4)
C25 C24 C19 114.5(3)
C25 C24 C23 124.9(3)
C19 C24 C23 120.7(3)
C24 C25 C26 129.1(3)
C24 C25 P1 108.3(3)
C26 C25 P1 122.5(2)
C27 C26 C25 125.7(3)
C27 C26 S2 110.1(2)
C25 C26 S2 124.2(2)
C28 C27 C26 109.6(3)
C29 C28 C27 114.8(3)
C28 C29 S2 112.7(3)
C31 C30 C18 126.8(3)
C31 C30 S1 109.4(3)
C18 C30 S1 123.8(3)
C30 C31 C32 112.7(3)
C33 C32 C31 113.6(3)
C32 C33 S1 111.7(3)
C35 C34 C39 119.3(3)
C35 C34 P1 118.5(2)
C39 C34 P1 122.2(2)
C34 C35 C36 120.8(3)
C37 C36 C35 119.6(3)
C36 C37 C38 119.9(3)
C37 C38 C39 120.5(3)
C34 C39 C38 119.9(3)
O2 C40 Ru1 174.0(3)
O3 C41 Ru1 172.0(3)

loop_
_geom_bond_atom_site_label_1
_geom_bond_atom_site_label_2
_geom_bond_distance
Ru1 C40 1.891(4)
Ru1 C41 1.899(4)
Ru1 C3 2.197(3)
Ru1 C8 2.217(4)
Ru1 C2 2.264(3)
Ru1 C9 2.271(3)
Ru1 P1 2.3650(8)
Ru1 C1 2.521(3)
P1 C18 1.809(3)
P1 C25 1.815(3)
P1 C34 1.828(3)
O1 C1 1.240(4)
O2 C40 1.152(5)
O3 C41 1.146(5)
S1 C33 1.718(4)
S1 C30 1.737(3)
S2 C29 1.694(4)
S2 C26 1.740(4)
S3 C13 1.714(5)
S3 C10 1.735(4)
C1 C9 1.477(5)
C1 C2 1.494(5)
C2 C3 1.446(5)
C2 C10 1.457(6)
C3 C8 1.427(6)
C3 C4 1.512(5)
C4 C5 1.534(7)
C5 C6 1.486(9)
C6 C7 1.490(7)
C7 C8 1.499(5)
C9 C14B 1.431(18)
C9 C8 1.451(5)
C9 C14A 1.477(10)
C10 C11 1.375(6)
C11 C12 1.410(6)
C12 C13 1.353(6)
S4A C14A 1.73(2)
S4A C17A 1.739(7)
C14A C15A 1.41(2)
C15A C16A 1.293(13)
C16A C17A 1.361(10)
S4B C14B 1.73(3)
S4B C17B 1.734(15)
C14B C15B 1.42(3)
C15B C16B 1.356(18)
C16B C17B 1.346(15)
C18 C19 1.372(5)
C18 C30 1.456(5)
C19 C24 1.475(5)
C19 C20 1.503(4)
C20 C21A 1.489(9)
C20 C21B 1.602(9)
C21A C22A 1.504(12)
C22A C23 1.611(8)
C21B C22B 1.507(11)
C22B C23 1.518(7)
C23 C24 1.500(5)
C24 C25 1.378(4)
C25 C26 1.446(5)
C26 C27 1.445(4)
C27 C28 1.427(5)
C28 C29 1.348(5)
C30 C31 1.399(5)
C31 C32 1.417(5)
C32 C33 1.348(5)
C34 C35 1.389(5)
C34 C39 1.389(4)
C35 C36 1.399(5)
C36 C37 1.381(5)
C37 C38 1.388(5)
C38 C39 1.394(5)
